data_4073792
loop_
_publ_author_name
'Jeletic, Matthew S.'
'Ghiviriga, Ion'
'Abboud, Khalil A.'
'Veige, Adam S.'

_publ_section_title
;
 Mono- and Bimetallic Rhodium(I) Complexes Supported by NewC2-Symmetric
 Bis-N-heterocyclic Carbene Ligands:&#x00A0; Metalation via CC Bond
 Cleavage under Mild Conditions
;
_journal_issue 22
_journal_name_full Organometallics
_journal_page_first 5267
_journal_paper_doi 10.1021/om700630u
_journal_volume 26
_journal_year 2007
_chemical_formula_sum 'C42 H48 F6 N4 O8 S3'
_chemical_formula_weight 947.02
_chemical_name_systematic
; 
 ? 
;
_space_group_IT_number 2
_symmetry_cell_setting triclinic
_symmetry_space_group_name_Hall '-P 1'
_symmetry_space_group_name_H-M 'P -1'
_atom_sites_solution_hydrogens geom
_atom_sites_solution_primary direct
_atom_sites_solution_secondary difmap
_audit_creation_method SHELXL-97
_cell_angle_alpha 79.338(1)
_cell_angle_beta 88.105(1)
_cell_angle_gamma 89.178(1)
_cell_formula_units_Z 2
_cell_length_a 8.9058(6)
_cell_length_b 15.2241(11)
_cell_length_c 17.3077(12)
_cell_measurement_reflns_used 105
_cell_measurement_temperature 173(2)
_cell_measurement_theta_max 28.0
_cell_measurement_theta_min 2.0
_cell_volume 2304.8(3)
_computing_cell_refinement 'Bruker SMART v5.624 & SAINT 6.36a (Bruker 1998)'
_computing_data_collection 'Bruker SMART v5.624 (Bruker 1998)'
_computing_data_reduction 'Bruker SHELXTL v6.12 (Bruker 2000)'
_computing_molecular_graphics 'Bruker SHELXTL v6.12'
_computing_publication_material 'Bruker SHELXTL v6.12'
_computing_structure_refinement 'Bruker SHELXTL v6.12'
_computing_structure_solution 'Bruker SHELXTL v6.12'
_diffrn_ambient_temperature 173(2)
_diffrn_measured_fraction_theta_full 0.854
_diffrn_measured_fraction_theta_max 0.854
_diffrn_measurement_device_type 'SMART CCD area detector'
_diffrn_measurement_method '\w scans'
_diffrn_radiation_monochromator graphite
_diffrn_radiation_source 'fine-focus sealed tube'
_diffrn_radiation_type MoK\a
_diffrn_radiation_wavelength 0.71073
_diffrn_reflns_av_R_equivalents 0.0609
_diffrn_reflns_av_sigmaI/netI 0.0782
_diffrn_reflns_limit_h_max 10
_diffrn_reflns_limit_h_min -11
_diffrn_reflns_limit_k_max 16
_diffrn_reflns_limit_k_min -19
_diffrn_reflns_limit_l_max 20
_diffrn_reflns_limit_l_min -20
_diffrn_reflns_number 13841
_diffrn_reflns_theta_full 27.45
_diffrn_reflns_theta_max 27.45
_diffrn_reflns_theta_min 1.64
_diffrn_standards_decay_% 1
_diffrn_standards_number 0
_exptl_absorpt_coefficient_mu 0.239
_exptl_absorpt_correction_T_max 0.9928
_exptl_absorpt_correction_T_min 0.9506
_exptl_absorpt_correction_type integration
_exptl_absorpt_process_details 'based on measured indexed crystal faces, Bruker SHELXTL  v6.12 (Bruker 1998)'
_exptl_crystal_colour colorless
_exptl_crystal_density_diffrn 1.365
_exptl_crystal_density_meas ?
_exptl_crystal_density_method 'not measured'
_exptl_crystal_description needles
_exptl_crystal_F_000 988
_exptl_crystal_size_max 0.13
_exptl_crystal_size_mid 0.13
_exptl_crystal_size_min 0.03
_refine_diff_density_max 0.329
_refine_diff_density_min -0.435
_refine_diff_density_rms 0.058
_refine_ls_extinction_method none
_refine_ls_goodness_of_fit_ref 0.893
_refine_ls_hydrogen_treatment mixed
_refine_ls_matrix_type full
_refine_ls_number_parameters 490
_refine_ls_number_reflns 9009
_refine_ls_number_restraints 0
_refine_ls_restrained_S_all 0.893
_refine_ls_R_factor_all 0.0772
_refine_ls_R_factor_gt 0.0525
_refine_ls_shift/su_max 0.000
_refine_ls_shift/su_mean 0.000
_refine_ls_structure_factor_coef Fsqd
_refine_ls_weighting_details 'calc w=1/[\s^2^(Fo^2^)+(0.0824P)^2^] where P=(Fo^2^+2Fc^2^)/3'
_refine_ls_weighting_scheme calc
_refine_ls_wR_factor_gt 0.1326
_refine_ls_wR_factor_ref 0.1406
_reflns_number_gt 5654
_reflns_number_total 9009
_reflns_threshold_expression I>2\s(I)
_cod_data_source_file om700630u-file003.cif
_cod_data_source_block mj02
_cod_depositor_comments
;
The following automatic conversions were performed:

'_symmetry_cell_setting' value 'Triclinic' changed to 'triclinic'
according to /home/saulius/struct/CIF-dictionaries/cif_core.dic
dictionary named 'cif_core.dic' version 2.4.1 from 2010-06-29.

Automatic conversion script
Id: cif_fix_values 1715 2011-07-08 13:25:40Z adriana 

The following automatic conversions were performed:

'_exptl_crystal_density_meas' value 'not measured' was changed to '?'
- the value is perceived as not measured.

Automatic conversion script
Id: cif_fix_values 3008 2015-01-20 13:52:24Z robertas 
;
_cod_original_sg_symbol_H-M P-1
_cod_database_code 4073792

loop_
_symmetry_equiv_pos_as_xyz
'x, y, z'
'-x, -y, -z'

loop_
_atom_site_label
_atom_site_type_symbol
_atom_site_fract_x
_atom_site_fract_y
_atom_site_fract_z
_atom_site_U_iso_or_equiv
_atom_site_adp_type
_atom_site_occupancy
_atom_site_symmetry_multiplicity
_atom_site_calc_flag
_atom_site_refinement_flags
N1 N 0.0634(2) 0.84399(13) 0.56951(11) 0.0336(5) Uani 1 1 d .
N2 N 0.2200(2) 0.87311(12) 0.46851(10) 0.0273(4) Uani 1 1 d .
N3 N 0.6960(2) 1.00063(13) 0.09032(11) 0.0336(5) Uani 1 1 d .
N4 N 0.5260(2) 0.91486(13) 0.15881(10) 0.0281(4) Uani 1 1 d .
C1 C 0.3857(2) 0.65784(16) 0.34880(13) 0.0303(5) Uani 1 1 d .
C2 C 0.2870(3) 0.58873(17) 0.35033(16) 0.0427(6) Uani 1 1 d .
H2A H 0.2150 0.5742 0.3923 0.051 Uiso 1 1 calc R
C3 C 0.2943(3) 0.5405(2) 0.28937(18) 0.0550(8) Uani 1 1 d .
H3A H 0.2276 0.4921 0.2904 0.066 Uiso 1 1 calc R
C4 C 0.3959(4) 0.5616(2) 0.22794(17) 0.0540(8) Uani 1 1 d .
H4A H 0.3986 0.5280 0.1868 0.065 Uiso 1 1 calc R
C5 C 0.4946(3) 0.63132(18) 0.22517(14) 0.0407(6) Uani 1 1 d .
H5A H 0.5651 0.6458 0.1824 0.049 Uiso 1 1 calc R
C6 C 0.4897(3) 0.67998(16) 0.28552(13) 0.0310(5) Uani 1 1 d .
C7 C 0.5598(3) 0.71101(15) 0.43571(13) 0.0281(5) Uani 1 1 d .
C8 C 0.6095(3) 0.68562(15) 0.51200(13) 0.0336(5) Uani 1 1 d .
H8A H 0.5393 0.6746 0.5552 0.040 Uiso 1 1 calc R
C9 C 0.7623(3) 0.67645(16) 0.52456(14) 0.0370(6) Uani 1 1 d .
H9A H 0.7968 0.6579 0.5764 0.044 Uiso 1 1 calc R
C10 C 0.8647(3) 0.69417(16) 0.46195(14) 0.0354(6) Uani 1 1 d .
H10A H 0.9691 0.6867 0.4712 0.042 Uiso 1 1 calc R
C11 C 0.8169(3) 0.72277(15) 0.38565(14) 0.0316(5) Uani 1 1 d .
H11A H 0.8876 0.7368 0.3430 0.038 Uiso 1 1 calc R
C12 C 0.6639(2) 0.73050(14) 0.37299(13) 0.0273(5) Uani 1 1 d .
C13 C 0.5918(2) 0.75635(15) 0.29350(12) 0.0274(5) Uani 1 1 d .
H13A H 0.6684 0.7688 0.2494 0.033 Uiso 1 1 calc R
C14 C 0.3979(2) 0.71714(14) 0.40984(12) 0.0268(5) Uani 1 1 d .
H14A H 0.3253 0.6995 0.4552 0.032 Uiso 1 1 calc R
C15 C 0.4928(2) 0.84030(15) 0.29999(12) 0.0255(5) Uani 1 1 d .
H15A H 0.5581 0.8867 0.3154 0.031 Uiso 1 1 calc R
C16 C 0.3685(2) 0.81459(15) 0.36537(12) 0.0250(5) Uani 1 1 d .
H16A H 0.2697 0.8157 0.3394 0.030 Uiso 1 1 calc R
C17 C 0.4171(2) 0.88092(16) 0.22329(12) 0.0299(5) Uani 1 1 d .
H17A H 0.3539 0.8350 0.2070 0.036 Uiso 1 1 calc R
H17B H 0.3503 0.9306 0.2328 0.036 Uiso 1 1 calc R
C18 C 0.3604(2) 0.88197(15) 0.42088(13) 0.0278(5) Uani 1 1 d .
H18A H 0.4469 0.8723 0.4560 0.033 Uiso 1 1 calc R
H18B H 0.3671 0.9433 0.3897 0.033 Uiso 1 1 calc R
C19 C 0.2051(3) 0.83808(15) 0.54451(14) 0.0311(5) Uani 1 1 d .
H19A H 0.2848 0.8124 0.5766 0.037 Uiso 1 1 calc R
C20 C 0.0797(2) 0.90251(15) 0.44130(13) 0.0292(5) Uani 1 1 d .
C21 C 0.0325(3) 0.94401(16) 0.36795(15) 0.0368(6) Uani 1 1 d .
H21A H 0.1001 0.9559 0.3237 0.044 Uiso 1 1 calc R
C22 C -0.1177(3) 0.96715(18) 0.36232(17) 0.0450(7) Uani 1 1 d .
H22A H -0.1550 0.9952 0.3129 0.054 Uiso 1 1 calc R
C23 C -0.2163(3) 0.95007(18) 0.42801(19) 0.0465(7) Uani 1 1 d .
H23A H -0.3182 0.9686 0.4220 0.056 Uiso 1 1 calc R
C24 C -0.1720(3) 0.90788(17) 0.50040(17) 0.0420(6) Uani 1 1 d .
H24A H -0.2405 0.8953 0.5442 0.050 Uiso 1 1 calc R
C25 C -0.0200(3) 0.88429(15) 0.50636(14) 0.0325(5) Uani 1 1 d .
C26 C 0.0079(3) 0.81082(19) 0.65010(16) 0.0497(7) Uani 1 1 d .
H26A H 0.0926 0.8023 0.6856 0.075 Uiso 1 1 calc R
H26B H -0.0429 0.7537 0.6524 0.075 Uiso 1 1 calc R
H26C H -0.0630 0.8543 0.6662 0.075 Uiso 1 1 calc R
C27 C 0.6178(2) 0.98321(16) 0.15825(13) 0.0310(5) Uani 1 1 d .
H27A H 0.6264 1.0150 0.2002 0.037 Uiso 1 1 calc R
C28 C 0.5451(2) 0.88558(16) 0.08759(12) 0.0305(5) Uani 1 1 d .
C29 C 0.4769(3) 0.81848(17) 0.05755(14) 0.0374(6) Uani 1 1 d .
H29A H 0.4021 0.7814 0.0869 0.045 Uiso 1 1 calc R
C30 C 0.5233(3) 0.8082(2) -0.01724(15) 0.0470(7) Uani 1 1 d .
H30A H 0.4804 0.7622 -0.0395 0.056 Uiso 1 1 calc R
C31 C 0.6313(3) 0.8636(2) -0.06115(15) 0.0474(7) Uani 1 1 d .
H31A H 0.6587 0.8546 -0.1127 0.057 Uiso 1 1 calc R
C32 C 0.6994(3) 0.93065(18) -0.03192(14) 0.0388(6) Uani 1 1 d .
H32A H 0.7730 0.9682 -0.0617 0.047 Uiso 1 1 calc R
C33 C 0.6537(3) 0.94021(16) 0.04411(13) 0.0322(5) Uani 1 1 d .
C34 C 0.8188(3) 1.06499(19) 0.07339(16) 0.0472(7) Uani 1 1 d .
H34A H 0.8092 1.1081 0.1089 0.071 Uiso 1 1 calc R
H34B H 0.8141 1.0966 0.0188 0.071 Uiso 1 1 calc R
H34C H 0.9152 1.0333 0.0812 0.071 Uiso 1 1 calc R
C35 C 0.4599(3) 0.2555(2) 0.26421(16) 0.0461(7) Uani 1 1 d .
C36 C -0.0121(4) 0.7422(2) 0.1188(2) 0.0617(8) Uani 1 1 d .
S1 S 0.48977(7) 0.13747(4) 0.30453(4) 0.03741(17) Uani 1 1 d .
S2 S 0.01999(7) 0.82994(5) 0.17324(4) 0.03969(18) Uani 1 1 d .
F1 F 0.4675(2) 0.27224(12) 0.18685(10) 0.0708(5) Uani 1 1 d .
F2 F 0.3270(2) 0.28387(13) 0.28744(12) 0.0769(6) Uani 1 1 d .
F3 F 0.5626(2) 0.30513(12) 0.28963(11) 0.0720(5) Uani 1 1 d .
F4 F 0.1168(2) 0.70282(16) 0.10090(13) 0.0934(7) Uani 1 1 d .
F5 F -0.0756(3) 0.77284(17) 0.05052(12) 0.0992(8) Uani 1 1 d .
F6 F -0.0988(3) 0.67865(15) 0.15891(15) 0.1007(8) Uani 1 1 d .
O1 O 0.6366(2) 0.12042(14) 0.27351(12) 0.0545(5) Uani 1 1 d .
O2 O 0.4813(2) 0.13388(14) 0.38788(10) 0.0496(5) Uani 1 1 d .
O3 O 0.3699(2) 0.09367(13) 0.27402(11) 0.0538(5) Uani 1 1 d .
O4 O 0.0947(2) 0.78422(14) 0.24162(10) 0.0507(5) Uani 1 1 d .
O5 O 0.1121(2) 0.89191(15) 0.11924(11) 0.0586(6) Uani 1 1 d .
O6 O -0.1286(2) 0.86201(14) 0.18749(11) 0.0550(5) Uani 1 1 d .

loop_
_atom_site_aniso_label
_atom_site_aniso_U_11
_atom_site_aniso_U_22
_atom_site_aniso_U_33
_atom_site_aniso_U_23
_atom_site_aniso_U_13
_atom_site_aniso_U_12
N1 0.0371(11) 0.0290(11) 0.0347(11) -0.0087(9) 0.0135(9) -0.0022(8)
N2 0.0265(10) 0.0291(10) 0.0262(10) -0.0059(8) 0.0021(8) 0.0039(8)
N3 0.0303(10) 0.0365(12) 0.0311(10) 0.0009(9) 0.0019(8) -0.0011(9)
N4 0.0252(9) 0.0367(11) 0.0196(9) 0.0014(8) 0.0012(7) 0.0029(8)
C1 0.0295(12) 0.0299(13) 0.0308(12) -0.0042(10) -0.0006(9) 0.0048(10)
C2 0.0416(15) 0.0378(15) 0.0496(16) -0.0098(13) -0.0011(12) -0.0067(12)
C3 0.0589(19) 0.0476(18) 0.0612(19) -0.0153(15) -0.0075(15) -0.0123(14)
C4 0.068(2) 0.0519(18) 0.0483(17) -0.0267(15) -0.0038(15) -0.0012(15)
C5 0.0487(15) 0.0426(16) 0.0312(13) -0.0088(12) 0.0022(11) 0.0088(12)
C6 0.0312(12) 0.0329(13) 0.0285(12) -0.0050(10) -0.0014(9) 0.0076(10)
C7 0.0340(12) 0.0223(11) 0.0266(11) -0.0023(9) 0.0020(9) 0.0035(9)
C8 0.0441(14) 0.0271(13) 0.0288(12) -0.0039(10) 0.0035(10) 0.0004(10)
C9 0.0490(15) 0.0298(13) 0.0313(13) -0.0011(10) -0.0122(11) 0.0038(11)
C10 0.0328(13) 0.0289(13) 0.0447(14) -0.0068(11) -0.0074(11) 0.0049(10)
C11 0.0288(12) 0.0255(12) 0.0393(13) -0.0038(10) 0.0015(10) 0.0043(9)
C12 0.0308(12) 0.0227(11) 0.0276(11) -0.0033(9) 0.0021(9) 0.0026(9)
C13 0.0255(11) 0.0316(12) 0.0234(11) -0.0025(9) 0.0043(9) 0.0044(9)
C14 0.0295(12) 0.0262(12) 0.0230(11) -0.0015(9) 0.0053(9) -0.0005(9)
C15 0.0228(11) 0.0293(12) 0.0227(11) -0.0009(9) 0.0034(9) 0.0017(9)
C16 0.0226(11) 0.0296(12) 0.0211(10) -0.0012(9) 0.0037(8) 0.0025(9)
C17 0.0255(11) 0.0393(13) 0.0222(11) 0.0002(10) 0.0038(9) 0.0050(10)
C18 0.0212(11) 0.0315(12) 0.0301(12) -0.0053(10) 0.0076(9) 0.0026(9)
C19 0.0338(13) 0.0266(12) 0.0336(13) -0.0082(10) 0.0023(10) 0.0006(10)
C20 0.0283(12) 0.0258(12) 0.0354(12) -0.0114(10) 0.0032(9) 0.0022(9)
C21 0.0368(14) 0.0335(14) 0.0421(14) -0.0125(11) -0.0030(11) 0.0066(11)
C22 0.0401(15) 0.0406(16) 0.0570(17) -0.0149(13) -0.0125(13) 0.0103(12)
C23 0.0273(13) 0.0381(15) 0.080(2) -0.0256(15) -0.0046(13) 0.0047(11)
C24 0.0266(13) 0.0369(14) 0.0666(18) -0.0229(14) 0.0129(12) -0.0037(10)
C25 0.0319(12) 0.0241(12) 0.0428(14) -0.0107(10) 0.0066(10) -0.0013(9)
C26 0.0576(17) 0.0447(17) 0.0434(15) -0.0036(13) 0.0246(13) -0.0039(13)
C27 0.0308(12) 0.0350(13) 0.0264(12) -0.0037(10) 0.0003(9) 0.0032(10)
C28 0.0263(12) 0.0401(14) 0.0213(11) 0.0035(10) 0.0014(9) 0.0059(10)
C29 0.0366(14) 0.0424(15) 0.0306(13) 0.0004(11) -0.0027(10) -0.0018(11)
C30 0.0545(17) 0.0520(17) 0.0356(14) -0.0100(13) -0.0046(12) -0.0010(13)
C31 0.0512(17) 0.0618(19) 0.0282(13) -0.0070(13) 0.0030(12) 0.0069(14)
C32 0.0356(13) 0.0483(16) 0.0278(12) 0.0037(11) 0.0042(10) 0.0060(12)
C33 0.0281(12) 0.0359(14) 0.0290(12) 0.0024(10) -0.0001(9) 0.0056(10)
C34 0.0395(15) 0.0506(17) 0.0476(16) 0.0008(13) 0.0059(12) -0.0145(13)
C35 0.0511(17) 0.0502(17) 0.0378(15) -0.0109(13) 0.0061(12) -0.0032(14)
C36 0.0556(19) 0.067(2) 0.060(2) -0.0045(17) -0.0055(16) -0.0001(17)
S1 0.0378(4) 0.0415(4) 0.0328(3) -0.0071(3) 0.0029(3) 0.0013(3)
S2 0.0273(3) 0.0536(4) 0.0325(3) 0.0070(3) 0.0013(2) -0.0032(3)
F1 0.1076(15) 0.0604(12) 0.0394(10) 0.0035(8) 0.0007(9) -0.0021(10)
F2 0.0660(12) 0.0723(13) 0.0904(14) -0.0136(11) 0.0071(11) 0.0283(10)
F3 0.0903(14) 0.0545(11) 0.0742(13) -0.0183(10) 0.0016(11) -0.0224(10)
F4 0.0866(15) 0.1028(18) 0.0993(16) -0.0434(14) -0.0021(13) 0.0265(13)
F5 0.1144(18) 0.119(2) 0.0717(14) -0.0291(13) -0.0464(13) 0.0121(15)
F6 0.1002(17) 0.0746(15) 0.127(2) -0.0155(14) -0.0016(15) -0.0379(13)
O1 0.0478(11) 0.0604(13) 0.0564(12) -0.0174(10) 0.0112(9) 0.0132(9)
O2 0.0469(11) 0.0647(13) 0.0363(10) -0.0072(9) 0.0025(8) -0.0011(9)
O3 0.0569(12) 0.0516(12) 0.0528(12) -0.0075(10) -0.0070(9) -0.0171(10)
O4 0.0362(10) 0.0699(14) 0.0396(10) 0.0064(9) -0.0024(8) 0.0010(9)
O5 0.0463(11) 0.0728(15) 0.0462(11) 0.0161(10) 0.0088(9) -0.0154(10)
O6 0.0337(10) 0.0664(14) 0.0579(12) 0.0054(10) 0.0033(9) 0.0081(9)

loop_
_atom_type_symbol
_atom_type_description
_atom_type_scat_dispersion_real
_atom_type_scat_dispersion_imag
_atom_type_scat_source
C C 0.0033 0.0016 'International Tables Vol C Tables 4.2.6.8 and 6.1.1.4'
H H 0.0000 0.0000 'International Tables Vol C Tables 4.2.6.8 and 6.1.1.4'
N N 0.0061 0.0033 'International Tables Vol C Tables 4.2.6.8 and 6.1.1.4'
O O 0.0106 0.0060 'International Tables Vol C Tables 4.2.6.8 and 6.1.1.4'
F F 0.0171 0.0103 'International Tables Vol C Tables 4.2.6.8 and 6.1.1.4'
S S 0.1246 0.1234 'International Tables Vol C Tables 4.2.6.8 and 6.1.1.4'

loop_
_geom_angle_atom_site_label_1
_geom_angle_atom_site_label_2
_geom_angle_atom_site_label_3
_geom_angle
C19 N1 C25 108.19(19)
C19 N1 C26 124.7(2)
C25 N1 C26 127.1(2)
C19 N2 C20 108.37(18)
C19 N2 C18 126.48(19)
C20 N2 C18 125.13(18)
C27 N3 C33 108.3(2)
C27 N3 C34 124.4(2)
C33 N3 C34 126.8(2)
C27 N4 C28 108.43(18)
C27 N4 C17 124.57(19)
C28 N4 C17 126.9(2)
C2 C1 C6 120.0(2)
C2 C1 C14 127.2(2)
C6 C1 C14 112.8(2)
C1 C2 C3 119.0(3)
C1 C2 H2A 120.5
C3 C2 H2A 120.5
C4 C3 C2 121.0(3)
C4 C3 H3A 119.5
C2 C3 H3A 119.5
C3 C4 C5 120.6(3)
C3 C4 H4A 119.7
C5 C4 H4A 119.7
C4 C5 C6 119.2(3)
C4 C5 H5A 120.4
C6 C5 H5A 120.4
C5 C6 C1 120.0(2)
C5 C6 C13 126.5(2)
C1 C6 C13 113.4(2)
C8 C7 C12 119.9(2)
C8 C7 C14 127.0(2)
C12 C7 C14 113.12(18)
C9 C8 C7 119.5(2)
C9 C8 H8A 120.3
C7 C8 H8A 120.3
C10 C9 C8 120.3(2)
C10 C9 H9A 119.8
C8 C9 H9A 119.8
C9 C10 C11 120.9(2)
C9 C10 H10A 119.6
C11 C10 H10A 119.6
C12 C11 C10 118.8(2)
C12 C11 H11A 120.6
C10 C11 H11A 120.6
C11 C12 C7 120.7(2)
C11 C12 C13 125.9(2)
C7 C12 C13 113.43(19)
C6 C13 C12 106.45(18)
C6 C13 C15 108.68(17)
C12 C13 C15 105.10(17)
C6 C13 H13A 112.1
C12 C13 H13A 112.1
C15 C13 H13A 112.1
C1 C14 C7 106.94(17)
C1 C14 C16 105.80(17)
C7 C14 C16 108.00(17)
C1 C14 H14A 111.9
C7 C14 H14A 111.9
C16 C14 H14A 111.9
C17 C15 C16 108.44(17)
C17 C15 C13 113.45(18)
C16 C15 C13 109.46(17)
C17 C15 H15A 108.5
C16 C15 H15A 108.5
C13 C15 H15A 108.5
C18 C16 C15 111.06(18)
C18 C16 C14 112.31(17)
C15 C16 C14 109.16(16)
C18 C16 H16A 108.1
C15 C16 H16A 108.1
C14 C16 H16A 108.1
N4 C17 C15 112.84(17)
N4 C17 H17A 109.0
C15 C17 H17A 109.0
N4 C17 H17B 109.0
C15 C17 H17B 109.0
H17A C17 H17B 107.8
N2 C18 C16 111.29(18)
N2 C18 H18A 109.4
C16 C18 H18A 109.4
N2 C18 H18B 109.4
C16 C18 H18B 109.4
H18A C18 H18B 108.0
N1 C19 N2 110.6(2)
N1 C19 H19A 124.7
N2 C19 H19A 124.7
C21 C20 N2 132.2(2)
C21 C20 C25 121.7(2)
N2 C20 C25 106.10(19)
C22 C21 C20 116.7(2)
C22 C21 H21A 121.7
C20 C21 H21A 121.7
C21 C22 C23 121.3(3)
C21 C22 H22A 119.4
C23 C22 H22A 119.4
C24 C23 C22 122.7(2)
C24 C23 H23A 118.6
C22 C23 H23A 118.6
C23 C24 C25 116.2(2)
C23 C24 H24A 121.9
C25 C24 H24A 121.9
N1 C25 C24 131.8(2)
N1 C25 C20 106.73(19)
C24 C25 C20 121.4(2)
N1 C26 H26A 109.5
N1 C26 H26B 109.5
H26A C26 H26B 109.5
N1 C26 H26C 109.5
H26A C26 H26C 109.5
H26B C26 H26C 109.5
N4 C27 N3 110.2(2)
N4 C27 H27A 124.9
N3 C27 H27A 124.9
C29 C28 N4 132.1(2)
C29 C28 C33 121.5(2)
N4 C28 C33 106.4(2)
C30 C29 C28 116.6(2)
C30 C29 H29A 121.7
C28 C29 H29A 121.7
C29 C30 C31 122.0(3)
C29 C30 H30A 119.0
C31 C30 H30A 119.0
C32 C31 C30 121.9(2)
C32 C31 H31A 119.0
C30 C31 H31A 119.0
C31 C32 C33 116.1(2)
C31 C32 H32A 122.0
C33 C32 H32A 122.0
N3 C33 C28 106.7(2)
N3 C33 C32 131.3(2)
C28 C33 C32 122.0(2)
N3 C34 H34A 109.5
N3 C34 H34B 109.5
H34A C34 H34B 109.5
N3 C34 H34C 109.5
H34A C34 H34C 109.5
H34B C34 H34C 109.5
F1 C35 F2 108.2(2)
F1 C35 F3 107.9(2)
F2 C35 F3 106.5(2)
F1 C35 S1 112.2(2)
F2 C35 S1 111.3(2)
F3 C35 S1 110.5(2)
F6 C36 F5 108.0(3)
F6 C36 F4 107.0(3)
F5 C36 F4 105.8(3)
F6 C36 S2 111.9(2)
F5 C36 S2 112.1(2)
F4 C36 S2 111.7(2)
O3 S1 O2 114.93(12)
O3 S1 O1 114.73(13)
O2 S1 O1 114.73(12)
O3 S1 C35 103.99(13)
O2 S1 C35 103.52(12)
O1 S1 C35 102.70(13)
O6 S2 O4 115.35(11)
O6 S2 O5 114.60(12)
O4 S2 O5 115.09(12)
O6 S2 C36 103.19(14)
O4 S2 C36 103.15(14)
O5 S2 C36 102.97(15)

loop_
_geom_bond_atom_site_label_1
_geom_bond_atom_site_label_2
_geom_bond_distance
N1 C19 1.328(3)
N1 C25 1.384(3)
N1 C26 1.465(3)
N2 C19 1.328(3)
N2 C20 1.388(3)
N2 C18 1.469(3)
N3 C27 1.331(3)
N3 C33 1.389(3)
N3 C34 1.465(3)
N4 C27 1.331(3)
N4 C28 1.391(3)
N4 C17 1.478(3)
C1 C2 1.376(3)
C1 C6 1.406(3)
C1 C14 1.519(3)
C2 C3 1.392(4)
C2 H2A 0.9500
C3 C4 1.368(4)
C3 H3A 0.9500
C4 C5 1.381(4)
C4 H4A 0.9500
C5 C6 1.387(3)
C5 H5A 0.9500
C6 C13 1.515(3)
C7 C8 1.390(3)
C7 C12 1.396(3)
C7 C14 1.521(3)
C8 C9 1.386(3)
C8 H8A 0.9500
C9 C10 1.383(3)
C9 H9A 0.9500
C10 C11 1.391(3)
C10 H10A 0.9500
C11 C12 1.386(3)
C11 H11A 0.9500
C12 C13 1.520(3)
C13 C15 1.561(3)
C13 H13A 1.0000
C14 C16 1.563(3)
C14 H14A 1.0000
C15 C17 1.531(3)
C15 C16 1.558(3)
C15 H15A 1.0000
C16 C18 1.529(3)
C16 H16A 1.0000
C17 H17A 0.9900
C17 H17B 0.9900
C18 H18A 0.9900
C18 H18B 0.9900
C19 H19A 0.9500
C20 C21 1.385(3)
C20 C25 1.400(3)
C21 C22 1.380(3)
C21 H21A 0.9500
C22 C23 1.401(4)
C22 H22A 0.9500
C23 C24 1.366(4)
C23 H23A 0.9500
C24 C25 1.397(3)
C24 H24A 0.9500
C26 H26A 0.9800
C26 H26B 0.9800
C26 H26C 0.9800
C27 H27A 0.9500
C28 C29 1.385(4)
C28 C33 1.392(3)
C29 C30 1.381(4)
C29 H29A 0.9500
C30 C31 1.397(4)
C30 H30A 0.9500
C31 C32 1.377(4)
C31 H31A 0.9500
C32 C33 1.397(3)
C32 H32A 0.9500
C34 H34A 0.9800
C34 H34B 0.9800
C34 H34C 0.9800
C35 F1 1.315(3)
C35 F2 1.329(3)
C35 F3 1.330(3)
C35 S1 1.823(3)
C36 F6 1.324(4)
C36 F5 1.329(4)
C36 F4 1.341(4)
C36 S2 1.803(4)
S1 O3 1.432(2)
S1 O2 1.4330(18)
S1 O1 1.4354(19)
S2 O6 1.4336(19)
S2 O4 1.4358(18)
S2 O5 1.4426(19)
